data_2101546
loop_
_publ_author_name
'Briozzo, P.'
'Kondo, T.'
'Sada, K.'
'Miyata, M.'
'Miki, K.'

_publ_section_title
;
 Structures of three inclusion compounds of cholanamide with either
 (<i>S</i>)-enantiomer, (<i>R</i>)-enantiomer or an optically resolved
 mixture of butan-2-ol
;
_journal_issue 4
_journal_name_full 'Acta Crystallographica Section B'
_journal_page_first 728
_journal_page_last 733
_journal_paper_doi 10.1107/S0108768196004569
_journal_volume 52
_journal_year 1996
_chemical_formula_moiety 'C24 H41 N1 O4, C4 H10 O1'
_chemical_formula_sum 'C28 H51 N O5'
_chemical_formula_weight 481.71
_space_group_IT_number 4
_symmetry_cell_setting monoclinic
_symmetry_space_group_name_Hall 'P 2yb'
_symmetry_space_group_name_H-M 'P 1 21 1'
_atom_type_scat_source IntTabIV
_cell_angle_alpha 90.0
_cell_angle_beta 104.710(10)
_cell_angle_gamma 90.0
_cell_formula_units_Z 2
_cell_length_a 13.2260(10)
_cell_length_b 7.871(2)
_cell_length_c 14.0280(10)
_cell_measurement_reflns_used 25
_cell_measurement_temperature 298
_cell_measurement_theta_max 29.8
_cell_measurement_theta_min 28.3
_cell_volume 1412.5(4)
_diffrn_measurement_device 'Rigaku AFC-5R'
_diffrn_measurement_method \q/2\q
_diffrn_radiation_type MoK\a
_diffrn_radiation_wavelength 0.71073
_diffrn_reflns_av_R_equivalents 0.010
_diffrn_reflns_limit_h_max 16
_diffrn_reflns_limit_h_min 0
_diffrn_reflns_limit_k_max 9
_diffrn_reflns_limit_k_min 0
_diffrn_reflns_limit_l_max 17
_diffrn_reflns_limit_l_min -17
_diffrn_reflns_number 2882
_diffrn_reflns_theta_max 25.25
_diffrn_standards_decay_% 0.4
_diffrn_standards_interval_count 150
_diffrn_standards_number 3
_exptl_absorpt_coefficient_mu 0.0710
_exptl_absorpt_correction_T_max 1.00
_exptl_absorpt_correction_T_min 0.98
_exptl_absorpt_correction_type 'azimuthal scan'
_exptl_crystal_colour colorless
_exptl_crystal_density_diffrn 1.133
_exptl_crystal_density_meas 1.10
_exptl_crystal_description prism
_exptl_crystal_size_max 0.50
_exptl_crystal_size_mid 0.30
_exptl_crystal_size_min 0.20
_refine_diff_density_max 0.34
_refine_diff_density_min -0.24
_refine_ls_extinction_method none
_refine_ls_goodness_of_fit_obs 2.30
_refine_ls_hydrogen_treatment
;H atoms of 2-butanol were not refined, positions of other
 H atoms were refined
;
_refine_ls_number_parameters 429
_refine_ls_number_reflns 2133
_refine_ls_R_factor_obs 0.050
_refine_ls_shift/esd_max '0.05 for host, 0.25 for guest'
_refine_ls_structure_factor_coef F
_refine_ls_weighting_details 'w = 4|F|^2^/\s^2^(F)'
_refine_ls_weighting_scheme calc
_refine_ls_wR_factor_obs 0.060
_reflns_number_observed 2133
_reflns_number_total 2760
_reflns_observed_criterion I>3\s(I)
_cod_data_source_file as0702.cif
_cod_data_source_block camsb
_cod_depositor_comments
;
The following automatic conversions were performed:

'_refine_ls_weighting_scheme' value 'w = 4|F|^2^/\s^2^(F)' was
changed to 'calc'. New tag '_refine_ls_weighting_details' was
created. The value of the new tag was set to 'w = 4|F|^2^/\s^2^(F)'.

Automatic conversion script
Id: cif_fix_values 3143 2015-03-26 13:38:13Z robertas 
;
_cod_original_sg_symbol_Hall 'P 2y1'
_cod_original_formula_sum 'C28 H51 N1 O5'
_cod_database_code 2101546

loop_
_symmetry_equiv_pos_as_xyz
x,y,z
-x,y+1/2,-z

loop_
_atom_site_label
_atom_site_fract_x
_atom_site_fract_y
_atom_site_fract_z
C1 1.1651(4) .8570(10) .8934(3)
C2 1.1185(4) .8280(10) .9812(3)
C3 1.1489(4) .6550(10) 1.0263(3)
C4 1.1135(4) .5220(10) .9482(3)
C5 1.1553(3) .5460(10) .8568(3)
C6 1.1178(4) .4030(10) .7819(3)
C7 1.0039(3) .4180(10) .7249(3)
C8 .9807(3) .5960(10) .6783(3)
C9 1.0146(3) .7390(10) .7545(3)
C10 1.1330(3) .7250(10) .8095(3)
C11 .9842(3) .9120(10) .7045(3)
C12 .8689(3) .9290(10) .6491(3)
C13 .8357(3) .7840(10) .5723(3)
C14 .8659(3) .6150(10) .6272(3)
C15 .8139(4) .4810(10) .5532(3)
C16 .7116(4) .5630(10) .4973(4)
C17 .7176(3) .7550(10) .5263(3)
C18 .8931(4) .8090(10) .4904(3)
C19 1.2029(4) .7570(10) .7382(4)
C20 .6582(3) .8670(10) .4404(3)
C21 .6671(5) 1.0560(10) .4617(5)
C22 .5425(4) .8140(10) .4107(4)
C23 .4825(4) .8650(10) .3102(5)
C24 .3724(4) .7990(10) .2820(4)
O25 1.1001(3) .630 1.1051(2)
O26 .8076(3) .9290(10) .7203(2)
O27 .3545(4) .6510(10) .3011(4)
N28 .3003(4) .9050(10) .2368(3)
O29 .9327(2) .3930(10) .7844(2)
C1G .4960(10) 1.355(3) .196(2)
C2G .3960(10) 1.325(2) .136(2)
C3G .388(2) 1.206(2) .043(2)
C4GS .422(2) 1.255(3) -.033(2)
O5G .3304(7) 1.249(2) .1816(6)
H1A 1.146 .964 .872
H1B 1.249 .859 .926
H2A 1.146 .912 1.033
H2B 1.040 .833 .966
H3 1.225 .650 1.050
H4A 1.126 .409 .971
H4B 1.038 .525 .935
H5 1.228 .533 .878
H6A 1.162 .396 .729
H6B 1.135 .291 .822
H7 .984 .328 .670
H8 1.019 .608 .630
H9 .976 .725 .802
H11A 1.004 1.005 .750
H11B 1.023 .942 .651
H12 .855 1.044 .613
H14 .830 .613 .675
H15A .854 .457 .511
H15B .801 .379 .586
H16A .703 .562 .422
H16B .643 .503 .502
H17 .682 .758 .575
H18A .966 .805 .518
H18B .874 .720 .443
H18C .874 .915 .459
H19A 1.274 .744 .776
H19B 1.186 .678 .685
H19C 1.192 .869 .713
H20 .686 .834 .389
H21A .739 1.088 .480
H21B .632 1.117 .405
H21C .636 1.082 .514
H22A .531 .691 .408
H22B .500 .847 .452
H23A .480 .985 .307
H23B .518 .823 .264
H25 1.119 .550 1.132
H26 .766 .997 .698
H28A .242 .888 .236
H28B .297 .968 .190
H29 .941 .302 .825
H1GA .528 1.250 .221
H1GB .538 1.409 .158
H1GC .491 1.428 .249
H2G .367 1.432 .112
H3GA .426 1.105 .068
H3GB .316 1.179 .019
H4GSA .495 1.279 -.012
H4GSB .411 1.166 -.081
H4GSC .385 1.354 -.061
H5G .257 1.281 .208

loop_
_geom_angle_atom_site_label_1
_geom_angle_atom_site_label_2
_geom_angle_atom_site_label_3
_geom_angle
_geom_angle_publ_flag
C2 C1 C10 115.1(4) yes
C1 C2 C3 110.7(4) yes
C2 C3 C4 108.8(4) yes
C2 C3 O25 108.9(4) yes
C4 C3 O25 110.5(4) yes
C3 C4 C5 114.4(4) yes
C4 C5 C6 111.1(4) yes
C4 C5 C10 113.6(4) yes
C6 C5 C10 112.3(4) yes
C5 C6 C7 114.1(4) yes
C6 C7 C8 110.9(4) yes
C6 C7 O29 113.3(3) yes
C8 C7 O29 106.5(3) yes
C7 C8 C9 112.2(3) yes
C7 C8 C14 111.0(4) yes
C9 C8 C14 109.7(4) yes
C8 C9 C10 111.7(4) yes
C8 C9 C11 109.5(3) yes
C10 C9 C11 113.6(4) yes
C1 C10 C5 107.4(4) yes
C1 C10 C9 112.0(4) yes
C1 C10 C19 106.8(4) yes
C5 C10 C9 109.4(3) yes
C5 C10 C19 110.1(4) yes
C9 C10 C19 111.0(4) yes
C9 C11 C12 114.8(4) yes
C11 C12 C13 110.9(4) yes
C11 C12 O26 108.2(3) yes
C13 C12 O26 111.8(3) yes
C12 C13 C14 107.2(3) yes
C12 C13 C17 118.3(4) yes
C12 C13 C18 108.5(4) yes
C14 C13 C17 100.8(3) yes
C14 C13 C18 111.7(4) yes
C17 C13 C18 110.1(3) yes
C8 C14 C13 115.1(4) yes
C8 C14 C15 118.8(4) yes
C13 C14 C15 104.1(3) yes
C14 C15 C16 104.3(4) yes
C15 C16 C17 107.2(4) yes
C13 C17 C16 103.3(4) yes
C13 C17 C20 120.2(4) yes
C16 C17 C20 111.6(4) yes
C17 C20 C21 114.2(4) yes
C17 C20 C22 109.4(4) yes
C21 C20 C22 110.0(5) yes
C20 C22 C23 116.0(5) yes
C22 C23 C24 113.9(6) yes
C23 C24 O27 119.8(7) yes
C23 C24 N28 116.6(8) yes
O27 C24 N28 123.6(6) yes
C1G C2G C3G 117(2) no
C1G C2G O5G 115(2) no
C3G C2G O5G 102(2) no
C2G C3G C4GS 122(2) no

loop_
_geom_bond_atom_site_label_1
_geom_bond_atom_site_label_2
_geom_bond_distance
_geom_bond_publ_flag
C1 C2 1.528(7) yes
C1 C10 1.546(7) yes
C2 C3 1.512(7) yes
C3 C4 1.502(7) yes
C3 O25 1.428(6) yes
C4 C5 1.531(6) yes
C5 C6 1.534(7) yes
C5 C10 1.553(7) yes
C6 C7 1.520(6) yes
C7 C8 1.544(6) yes
C7 O29 1.422(5) yes
C8 C9 1.539(6) yes
C8 C14 1.513(6) yes
C9 C10 1.564(6) yes
C9 C11 1.538(6) yes
C10 C19 1.545(7) yes
C11 C12 1.532(6) yes
C12 C13 1.554(6) yes
C12 O26 1.437(5) yes
C13 C14 1.538(6) yes
C13 C17 1.548(6) yes
C13 C18 1.542(6) yes
C14 C15 1.517(7) yes
C15 C16 1.524(7) yes
C16 C17 1.562(8) yes
C17 C20 1.538(6) yes
C20 C21 1.516(8) yes
C20 C22 1.538(6) yes
C22 C23 1.487(7) yes
C23 C24 1.501(8) yes
C24 O27 1.232(9) yes
C24 N28 1.304(10) yes
C1G C2G 1.40(3) no
C2G C3G 1.59(3) no
C2G O5G 1.34(2) no
C3G C4GS 1.32(3) no
